data_4065423
loop_
_publ_author_name
'Sinenkov, Mikhail'
'Kirillov, Evgeny'
'Roisnel, Thierry'
'Fukin, Georgy'
'Trifonov, Alexander'
'Carpentier, Jean-Fran\,cois'

_publ_section_title
;
 Rare-Earth Complexes with Multidentate Tethered Phenoxy-Amidinate
 Ligands: Synthesis, Structure, and Activity in Ring-Opening
 Polymerization of Lactide
;
_journal_issue 20
_journal_name_full Organometallics
_journal_page_first 5509
_journal_paper_doi 10.1021/om200786u
_journal_volume 30
_journal_year 2011
_chemical_compound_source 'synthesis as described'
_chemical_formula_moiety 'C54 H104 N6 O2 Si4 Y2'
_chemical_formula_sum 'C54 H104 N6 O2 Si4 Y2'
_chemical_formula_weight 1159.61
_chemical_name_systematic
;
 ?
;
_space_group_IT_number 14
_symmetry_cell_setting monoclinic
_symmetry_Int_Tables_number 14
_symmetry_space_group_name_Hall '-P 2yn'
_symmetry_space_group_name_H-M 'P 1 21/n 1'
_atom_sites_solution_hydrogens geom
_atom_sites_solution_primary direct
_atom_sites_solution_secondary difmap
_audit_conform_dict_location ftp://ftp.iucr.org/pub/cif_core.dic
_audit_conform_dict_name cif_core.dic
_audit_conform_dict_version 2.3
_audit_creation_date 2009-10-14T09:49:47-00:00
_audit_creation_method 'WinGX routine CIF_UPDATE'
_cell_angle_alpha 90
_cell_angle_beta 96.778(3)
_cell_angle_gamma 90
_cell_formula_units_Z 4
_cell_length_a 18.4284(16)
_cell_length_b 14.7704(11)
_cell_length_c 27.969(2)
_cell_measurement_reflns_used 8127
_cell_measurement_temperature 150(2)
_cell_measurement_theta_max 20.48
_cell_measurement_theta_min 2.21
_cell_measurement_wavelength 0.71073
_cell_volume 7559.8(10)
_computing_cell_refinement 'Bruker SMART'
_computing_data_collection 'Bruker SAINT'
_computing_data_reduction 'Bruker SAINT'
_computing_molecular_graphics 'Ortep-3 for Windows (Farrugia, 1997)'
_computing_publication_material 'WinGX publication routines (Farrugia, 1999)'
_computing_structure_refinement 'SHELXL-97 (Sheldrick, 1997)'
_computing_structure_solution 'SIR97 (Altomare et al., 1999)'
_diffrn_ambient_temperature 150(2)
_diffrn_detector 'CCD plate'
_diffrn_measured_fraction_theta_full 0.993
_diffrn_measured_fraction_theta_max 0.993
_diffrn_measurement_device_type 'APEXII, Bruker-AXS'
_diffrn_measurement_method 'CCD rotation images, thin slices'
_diffrn_radiation_monochromator graphite
_diffrn_radiation_probe x-ray
_diffrn_radiation_type MoK\a
_diffrn_radiation_wavelength 0.71073
_diffrn_reflns_av_R_equivalents 0.1199
_diffrn_reflns_av_unetI/netI 0.191
_diffrn_reflns_limit_h_max 23
_diffrn_reflns_limit_h_min -23
_diffrn_reflns_limit_k_max 18
_diffrn_reflns_limit_k_min -13
_diffrn_reflns_limit_l_max 35
_diffrn_reflns_limit_l_min -36
_diffrn_reflns_number 72687
_diffrn_reflns_theta_full 27.48
_diffrn_reflns_theta_max 27.48
_diffrn_reflns_theta_min 2.93
_exptl_absorpt_coefficient_mu 1.625
_exptl_absorpt_correction_T_max 0.784
_exptl_absorpt_correction_T_min 0.549
_exptl_absorpt_correction_type multi-scan
_exptl_absorpt_process_details
;
  [Sheldrick, G.M. (2002). SADABS Bruker AXS Inc., Madison, Wisconsin, USA]
;
_exptl_crystal_colour colourless
_exptl_crystal_density_diffrn 1.019
_exptl_crystal_density_method 'not measured'
_exptl_crystal_description prism
_exptl_crystal_F_000 2480
_exptl_crystal_size_max 0.47
_exptl_crystal_size_mid 0.24
_exptl_crystal_size_min 0.15
_platon_squeeze_details
;
;
_refine_diff_density_max 1.234
_refine_diff_density_min -0.969
_refine_diff_density_rms 0.095
_refine_ls_extinction_method none
_refine_ls_goodness_of_fit_ref 0.937
_refine_ls_hydrogen_treatment constr
_refine_ls_matrix_type full
_refine_ls_number_parameters 645
_refine_ls_number_reflns 17233
_refine_ls_number_restraints 0
_refine_ls_restrained_S_all 0.937
_refine_ls_R_factor_all 0.1556
_refine_ls_R_factor_gt 0.069
_refine_ls_shift/su_max 0.005
_refine_ls_shift/su_mean 0
_refine_ls_structure_factor_coef Fsqd
_refine_ls_weighting_details 'calc w=1/[\s^2^(Fo^2^)+(0.0782P)^2^+0.0000P] where P=(Fo^2^+2Fc^2^)/3'
_refine_ls_weighting_scheme calc
_refine_ls_wR_factor_gt 0.1513
_refine_ls_wR_factor_ref 0.1711
_reflns_number_gt 8168
_reflns_number_total 17233
_reflns_threshold_expression >2sigma(I)
_cod_data_source_file om200786u_si_001.cif
_cod_data_source_block 6
_cod_original_sg_symbol_H-M 'P 21/n'
_cod_database_code 4065423

loop_
_symmetry_equiv_pos_as_xyz
'x, y, z'
'-x+1/2, y+1/2, -z+1/2'
'-x, -y, -z'
'x-1/2, -y-1/2, z-1/2'

loop_
_atom_site_label
_atom_site_type_symbol
_atom_site_fract_x
_atom_site_fract_y
_atom_site_fract_z
_atom_site_U_iso_or_equiv
_atom_site_adp_type
_atom_site_occupancy
_atom_site_symmetry_multiplicity
_atom_site_calc_flag
_atom_site_refinement_flags
Y1 Y 0.03030(3) 0.41805(3) 0.796694(17) 0.02829(14) Uani 1 1 d .
N1 N 0.1421(2) 0.3818(3) 0.83049(15) 0.0423(12) Uani 1 1 d .
Si1 Si 0.20463(9) 0.46691(12) 0.84313(6) 0.0482(5) Uani 1 1 d .
C1 C 0.1681(4) 0.5741(4) 0.8142(2) 0.067(2) Uani 1 1 d .
H1A H 0.1515 0.5629 0.7802 0.101 Uiso 1 1 calc R
H1B H 0.2066 0.6202 0.817 0.101 Uiso 1 1 calc R
H1C H 0.1269 0.5955 0.8304 0.101 Uiso 1 1 calc R
C2 C 0.2210(4) 0.4941(5) 0.9089(2) 0.082(2) Uani 1 1 d .
H2A H 0.1746 0.4918 0.9227 0.123 Uiso 1 1 calc R
H2B H 0.242 0.5549 0.9132 0.123 Uiso 1 1 calc R
H2C H 0.2549 0.4498 0.9251 0.123 Uiso 1 1 calc R
C3 C 0.2938(3) 0.4439(5) 0.8200(3) 0.074(2) Uani 1 1 d .
H3A H 0.3198 0.396 0.8392 0.111 Uiso 1 1 calc R
H3B H 0.3234 0.4992 0.8222 0.111 Uiso 1 1 calc R
H3C H 0.2849 0.4246 0.7863 0.111 Uiso 1 1 calc R
Si2 Si 0.16258(9) 0.27114(13) 0.84302(6) 0.0521(5) Uani 1 1 d .
C4 C 0.2311(4) 0.2546(6) 0.8969(3) 0.110(3) Uani 1 1 d .
H4A H 0.2753 0.2892 0.893 0.165 Uiso 1 1 calc R
H4B H 0.2434 0.1901 0.9004 0.165 Uiso 1 1 calc R
H4C H 0.2106 0.2756 0.9258 0.165 Uiso 1 1 calc R
C5 C 0.1968(4) 0.2114(5) 0.7901(3) 0.086(3) Uani 1 1 d .
H5A H 0.159 0.2136 0.7623 0.128 Uiso 1 1 calc R
H5B H 0.2079 0.1481 0.7986 0.128 Uiso 1 1 calc R
H5C H 0.241 0.2415 0.7819 0.128 Uiso 1 1 calc R
C6 C 0.0783(3) 0.2117(4) 0.8560(2) 0.0593(18) Uani 1 1 d .
H6A H 0.0665 0.2294 0.888 0.089 Uiso 1 1 calc R
H6B H 0.0863 0.1461 0.8553 0.089 Uiso 1 1 calc R
H6C H 0.0378 0.2281 0.8317 0.089 Uiso 1 1 calc R
N11 N -0.0121(2) 0.3142(3) 0.73545(13) 0.0275(10) Uani 1 1 d .
C12 C -0.0577(3) 0.2335(3) 0.72841(18) 0.0357(13) Uani 1 1 d .
H12 H -0.087 0.2365 0.696 0.043 Uiso 1 1 calc R
C13 C -0.1101(3) 0.2307(4) 0.76732(19) 0.0413(14) Uani 1 1 d .
H13A H -0.0824 0.2167 0.7986 0.062 Uiso 1 1 calc R
H13B H -0.1472 0.1839 0.7592 0.062 Uiso 1 1 calc R
H13C H -0.134 0.2897 0.769 0.062 Uiso 1 1 calc R
C14 C -0.0119(3) 0.1466(4) 0.7317(2) 0.0534(17) Uani 1 1 d .
H14A H 0.0198 0.1461 0.7059 0.08 Uiso 1 1 calc R
H14B H -0.0444 0.0939 0.7283 0.08 Uiso 1 1 calc R
H14C H 0.0182 0.1442 0.763 0.08 Uiso 1 1 calc R
C15 C 0.0066(3) 0.3614(3) 0.69946(17) 0.0252(12) Uani 1 1 d .
N16 N 0.0361(2) 0.4457(3) 0.71134(13) 0.0248(9) Uani 1 1 d .
C17 C 0.1014(3) 0.4771(4) 0.68725(17) 0.0329(13) Uani 1 1 d .
H17 H 0.1215 0.5308 0.7062 0.039 Uiso 1 1 calc R
C18 C 0.1625(3) 0.4057(4) 0.69294(19) 0.0426(14) Uani 1 1 d .
H18A H 0.1732 0.3891 0.727 0.064 Uiso 1 1 calc R
H18B H 0.2065 0.4305 0.6814 0.064 Uiso 1 1 calc R
H18C H 0.1466 0.3518 0.6741 0.064 Uiso 1 1 calc R
C19 C 0.0860(3) 0.5096(4) 0.63525(18) 0.0410(14) Uani 1 1 d .
H19A H 0.0728 0.4577 0.6141 0.062 Uiso 1 1 calc R
H19B H 0.1298 0.5389 0.6256 0.062 Uiso 1 1 calc R
H19C H 0.0455 0.553 0.6326 0.062 Uiso 1 1 calc R
O20 O -0.04594(17) 0.3939(2) 0.84659(11) 0.0292(8) Uani 1 1 d .
C21 C -0.1007(3) 0.4381(3) 0.86416(17) 0.0298(12) Uani 1 1 d .
C22 C -0.1173(3) 0.4238(3) 0.91166(17) 0.0291(12) Uani 1 1 d .
C23 C -0.1744(3) 0.4764(3) 0.92615(18) 0.0364(14) Uani 1 1 d .
H23 H -0.1864 0.4679 0.958 0.044 Uiso 1 1 calc R
C24 C -0.2148(3) 0.5397(3) 0.89757(17) 0.0317(13) Uani 1 1 d .
C25 C -0.1970(3) 0.5517(3) 0.85195(17) 0.0310(12) Uani 1 1 d .
H25 H -0.2231 0.5951 0.8316 0.037 Uiso 1 1 calc R
C26 C -0.1409(3) 0.5014(3) 0.83433(16) 0.0268(12) Uani 1 1 d .
C27 C -0.0756(3) 0.3553(4) 0.94522(17) 0.0388(14) Uani 1 1 d .
C28 C -0.1020(3) 0.3535(4) 0.99555(19) 0.0583(18) Uani 1 1 d .
H28A H -0.0968 0.414 1.0099 0.087 Uiso 1 1 calc R
H28B H -0.0725 0.3102 1.0161 0.087 Uiso 1 1 calc R
H28C H -0.1534 0.3351 0.9926 0.087 Uiso 1 1 calc R
C29 C -0.0868(3) 0.2603(3) 0.92332(19) 0.0437(15) Uani 1 1 d .
H29A H -0.0562 0.2169 0.943 0.066 Uiso 1 1 calc R
H29B H -0.0731 0.2606 0.8905 0.066 Uiso 1 1 calc R
H29C H -0.1383 0.243 0.9225 0.066 Uiso 1 1 calc R
C30 C 0.0048(3) 0.3809(4) 0.95327(19) 0.0491(16) Uani 1 1 d .
H30A H 0.0098 0.4427 0.966 0.074 Uiso 1 1 calc R
H30B H 0.0256 0.3777 0.9226 0.074 Uiso 1 1 calc R
H30C H 0.0309 0.3388 0.9763 0.074 Uiso 1 1 calc R
C31 C -0.2745(3) 0.5942(4) 0.91819(19) 0.0414(15) Uani 1 1 d .
C32 C -0.3121(4) 0.6576(5) 0.8832(2) 0.081(2) Uani 1 1 d .
H32A H -0.2782 0.7057 0.8762 0.121 Uiso 1 1 calc R
H32B H -0.354 0.6843 0.8965 0.121 Uiso 1 1 calc R
H32C H -0.3291 0.6252 0.8534 0.121 Uiso 1 1 calc R
C33 C -0.2384(4) 0.6507(4) 0.9619(2) 0.078(2) Uani 1 1 d .
H33A H -0.1984 0.6871 0.9519 0.117 Uiso 1 1 calc R
H33B H -0.2191 0.6096 0.9879 0.117 Uiso 1 1 calc R
H33C H -0.275 0.6907 0.9735 0.117 Uiso 1 1 calc R
C34 C -0.3292(4) 0.5289(4) 0.9381(3) 0.086(3) Uani 1 1 d .
H34A H -0.3613 0.5632 0.957 0.129 Uiso 1 1 calc R
H34B H -0.3023 0.4834 0.9586 0.129 Uiso 1 1 calc R
H34C H -0.3586 0.4987 0.9112 0.129 Uiso 1 1 calc R
Y2 Y -0.06708(3) 0.54974(3) 0.694645(16) 0.02421(14) Uani 1 1 d .
N51 N -0.0712(2) 0.6916(3) 0.66628(13) 0.0281(10) Uani 1 1 d .
Si51 Si 0.00138(9) 0.76501(10) 0.66885(5) 0.0360(4) Uani 1 1 d .
C51 C 0.0408(4) 0.7713(5) 0.6109(2) 0.071(2) Uani 1 1 d .
H51A H 0.0559 0.7107 0.6018 0.106 Uiso 1 1 calc R
H51B H 0.0834 0.8116 0.6145 0.106 Uiso 1 1 calc R
H51C H 0.004 0.795 0.5859 0.106 Uiso 1 1 calc R
C52 C -0.0238(4) 0.8837(4) 0.6857(3) 0.072(2) Uani 1 1 d .
H52A H -0.0624 0.9069 0.6617 0.108 Uiso 1 1 calc R
H52B H 0.0192 0.9229 0.6866 0.108 Uiso 1 1 calc R
H52C H -0.0414 0.8831 0.7174 0.108 Uiso 1 1 calc R
C53 C 0.0769(3) 0.7255(4) 0.7149(2) 0.0580(18) Uani 1 1 d .
H53A H 0.0583 0.719 0.7461 0.087 Uiso 1 1 calc R
H53B H 0.1167 0.7699 0.7176 0.087 Uiso 1 1 calc R
H53C H 0.0952 0.6669 0.705 0.087 Uiso 1 1 calc R
Si52 Si -0.15587(8) 0.72146(9) 0.63876(5) 0.0325(4) Uani 1 1 d .
C54 C -0.2165(3) 0.6183(4) 0.6342(2) 0.0459(15) Uani 1 1 d .
H54A H -0.1934 0.5701 0.6172 0.069 Uiso 1 1 calc R
H54B H -0.2639 0.6337 0.6164 0.069 Uiso 1 1 calc R
H54C H -0.2236 0.5975 0.6665 0.069 Uiso 1 1 calc R
C55 C -0.1567(3) 0.7662(4) 0.57612(19) 0.0475(16) Uani 1 1 d .
H55A H -0.1295 0.8233 0.577 0.071 Uiso 1 1 calc R
H55B H -0.2073 0.7767 0.5621 0.071 Uiso 1 1 calc R
H55C H -0.1337 0.722 0.5565 0.071 Uiso 1 1 calc R
C56 C -0.2040(3) 0.8062(4) 0.6723(2) 0.0524(17) Uani 1 1 d .
H56A H -0.2053 0.7853 0.7055 0.079 Uiso 1 1 calc R
H56B H -0.254 0.814 0.6566 0.079 Uiso 1 1 calc R
H56C H -0.1781 0.8642 0.6726 0.079 Uiso 1 1 calc R
N61 N -0.1526(2) 0.4986(3) 0.74569(13) 0.0242(9) Uani 1 1 d .
C62 C -0.2211(3) 0.4434(3) 0.74305(17) 0.0301(12) Uani 1 1 d .
H62 H -0.218 0.4032 0.772 0.036 Uiso 1 1 calc R
C63 C -0.2262(3) 0.3840(3) 0.69807(18) 0.0363(13) Uani 1 1 d .
H63A H -0.2364 0.4221 0.6693 0.054 Uiso 1 1 calc R
H63B H -0.2657 0.3399 0.6991 0.054 Uiso 1 1 calc R
H63C H -0.1799 0.3521 0.6969 0.054 Uiso 1 1 calc R
C64 C -0.2891(3) 0.5011(4) 0.74212(19) 0.0424(14) Uani 1 1 d .
H64A H -0.2861 0.5378 0.7715 0.064 Uiso 1 1 calc R
H64B H -0.3322 0.4618 0.7404 0.064 Uiso 1 1 calc R
H64C H -0.293 0.5409 0.7139 0.064 Uiso 1 1 calc R
C65 C -0.1163(3) 0.5194(3) 0.78635(16) 0.0257(12) Uani 1 1 d .
N66 N -0.0469(2) 0.5547(3) 0.78310(13) 0.0268(10) Uani 1 1 d .
C67 C -0.0226(3) 0.6345(3) 0.81449(17) 0.0345(13) Uani 1 1 d .
H67 H 0.0239 0.656 0.8031 0.041 Uiso 1 1 calc R
C68 C -0.0766(3) 0.7131(3) 0.80521(19) 0.0454(15) Uani 1 1 d .
H68A H -0.0829 0.7277 0.7708 0.068 Uiso 1 1 calc R
H68B H -0.0576 0.7662 0.8236 0.068 Uiso 1 1 calc R
H68C H -0.1238 0.6956 0.8153 0.068 Uiso 1 1 calc R
C69 C -0.0040(3) 0.6162(4) 0.86804(17) 0.0465(16) Uani 1 1 d .
H69A H -0.0493 0.6091 0.8829 0.07 Uiso 1 1 calc R
H69B H 0.0242 0.667 0.8831 0.07 Uiso 1 1 calc R
H69C H 0.025 0.5606 0.8726 0.07 Uiso 1 1 calc R
O70 O -0.08941(17) 0.4573(2) 0.63711(10) 0.0254(8) Uani 1 1 d .
C71 C -0.0573(3) 0.3862(3) 0.61779(17) 0.0259(12) Uani 1 1 d .
C72 C -0.0716(3) 0.3651(3) 0.56845(16) 0.0244(11) Uani 1 1 d .
C73 C -0.0341(3) 0.2896(3) 0.55250(17) 0.0282(12) Uani 1 1 d .
H73 H -0.0427 0.2745 0.5193 0.034 Uiso 1 1 calc R
C74 C 0.0140(3) 0.2360(3) 0.58149(17) 0.0284(12) Uani 1 1 d .
C75 C 0.0270(3) 0.2605(3) 0.62979(17) 0.0297(12) Uani 1 1 d .
H75 H 0.061 0.2264 0.6508 0.036 Uiso 1 1 calc R
C76 C -0.0081(3) 0.3329(3) 0.64784(16) 0.0255(11) Uani 1 1 d .
C77 C -0.1250(3) 0.4210(3) 0.53441(17) 0.0292(12) Uani 1 1 d .
C78 C -0.0981(3) 0.5182(3) 0.53333(18) 0.0344(13) Uani 1 1 d .
H78A H -0.1342 0.555 0.5134 0.052 Uiso 1 1 calc R
H78B H -0.0515 0.5198 0.5197 0.052 Uiso 1 1 calc R
H78C H -0.0912 0.5425 0.5662 0.052 Uiso 1 1 calc R
C79 C -0.1301(3) 0.3857(4) 0.48176(17) 0.0403(14) Uani 1 1 d .
H79A H -0.0822 0.3912 0.4701 0.061 Uiso 1 1 calc R
H79B H -0.1661 0.4217 0.4613 0.061 Uiso 1 1 calc R
H79C H -0.1452 0.3221 0.4808 0.061 Uiso 1 1 calc R
C80 C -0.2012(3) 0.4146(4) 0.54948(18) 0.0368(13) Uani 1 1 d .
H80A H -0.2177 0.3514 0.5474 0.055 Uiso 1 1 calc R
H80B H -0.2347 0.4521 0.5281 0.055 Uiso 1 1 calc R
H80C H -0.2004 0.436 0.5827 0.055 Uiso 1 1 calc R
C81 C 0.0572(3) 0.1584(4) 0.56208(18) 0.0402(14) Uani 1 1 d .
C82 C 0.0530(4) 0.0736(4) 0.5945(2) 0.070(2) Uani 1 1 d .
H82A H 0.0776 0.0227 0.5807 0.105 Uiso 1 1 calc R
H82B H 0.0017 0.0581 0.5962 0.105 Uiso 1 1 calc R
H82C H 0.077 0.0867 0.6269 0.105 Uiso 1 1 calc R
C83 C 0.1364(3) 0.1882(4) 0.5613(2) 0.071(2) Uani 1 1 d .
H83A H 0.1632 0.1413 0.5458 0.107 Uiso 1 1 calc R
H83B H 0.1594 0.1975 0.5944 0.107 Uiso 1 1 calc R
H83C H 0.1376 0.2449 0.5432 0.107 Uiso 1 1 calc R
C84 C 0.0266(3) 0.1310(4) 0.51125(18) 0.0483(16) Uani 1 1 d .
H84A H 0.0317 0.1815 0.4892 0.073 Uiso 1 1 calc R
H84B H -0.0252 0.1153 0.5106 0.073 Uiso 1 1 calc R
H84C H 0.0535 0.0784 0.5013 0.073 Uiso 1 1 calc R

loop_
_atom_site_aniso_label
_atom_site_aniso_U_11
_atom_site_aniso_U_22
_atom_site_aniso_U_33
_atom_site_aniso_U_23
_atom_site_aniso_U_13
_atom_site_aniso_U_12
Y1 0.0268(3) 0.0379(3) 0.0213(3) 0.0006(2) 0.0073(2) 0.0010(2)
N1 0.039(3) 0.058(3) 0.031(3) 0.005(2) 0.009(2) -0.001(2)
Si1 0.0354(10) 0.0706(13) 0.0379(10) 0.0006(9) 0.0011(8) -0.0038(8)
C1 0.072(5) 0.065(5) 0.063(5) -0.006(4) 0.001(4) -0.002(4)
C2 0.090(6) 0.117(7) 0.037(4) -0.019(4) 0.003(4) -0.039(5)
C3 0.041(4) 0.102(6) 0.081(5) -0.001(4) 0.013(4) -0.008(4)
Si2 0.0376(11) 0.0713(13) 0.0468(11) 0.0093(9) 0.0019(8) 0.0080(9)
C4 0.094(7) 0.110(7) 0.115(7) 0.055(6) -0.037(5) -0.011(5)
C5 0.082(6) 0.071(5) 0.113(7) 0.006(5) 0.055(5) 0.027(4)
C6 0.051(4) 0.075(5) 0.055(4) 0.010(4) 0.020(3) 0.005(3)
N11 0.035(3) 0.028(3) 0.021(2) 0.0048(18) 0.0095(19) 0.0004(19)
C12 0.052(4) 0.032(3) 0.024(3) 0.005(2) 0.009(3) -0.008(3)
C13 0.047(4) 0.040(4) 0.037(3) 0.007(3) 0.007(3) -0.011(3)
C14 0.079(5) 0.034(4) 0.050(4) -0.001(3) 0.021(3) 0.005(3)
C15 0.021(3) 0.030(3) 0.026(3) -0.001(2) 0.009(2) 0.010(2)
N16 0.026(2) 0.026(2) 0.024(2) -0.0008(18) 0.0126(18) 0.0012(19)
C17 0.026(3) 0.044(3) 0.031(3) 0.003(2) 0.011(2) -0.003(2)
C18 0.030(3) 0.059(4) 0.042(3) -0.001(3) 0.017(3) -0.001(3)
C19 0.044(4) 0.047(4) 0.035(3) 0.011(3) 0.019(3) -0.006(3)
O20 0.031(2) 0.038(2) 0.0205(18) 0.0048(15) 0.0129(15) 0.0047(16)
C21 0.035(3) 0.031(3) 0.026(3) -0.008(2) 0.013(2) 0.001(2)
C22 0.035(3) 0.031(3) 0.023(3) -0.001(2) 0.012(2) -0.002(2)
C23 0.049(4) 0.039(3) 0.025(3) -0.002(3) 0.019(3) -0.006(3)
C24 0.044(3) 0.030(3) 0.024(3) 0.000(2) 0.017(2) -0.002(3)
C25 0.039(3) 0.029(3) 0.026(3) -0.002(2) 0.008(2) 0.004(2)
C26 0.028(3) 0.037(3) 0.018(2) 0.004(2) 0.011(2) 0.001(2)
C27 0.054(4) 0.043(4) 0.023(3) 0.006(3) 0.020(3) 0.006(3)
C28 0.074(5) 0.074(5) 0.030(3) 0.016(3) 0.018(3) 0.016(4)
C29 0.051(4) 0.044(4) 0.039(3) 0.013(3) 0.018(3) 0.008(3)
C30 0.049(4) 0.067(4) 0.031(3) 0.007(3) 0.005(3) 0.011(3)
C31 0.060(4) 0.032(3) 0.038(3) -0.001(3) 0.028(3) 0.005(3)
C32 0.097(6) 0.104(6) 0.045(4) 0.002(4) 0.027(4) 0.059(5)
C33 0.119(7) 0.061(5) 0.056(4) -0.019(4) 0.015(4) 0.044(4)
C34 0.069(5) 0.069(5) 0.132(7) 0.010(5) 0.063(5) 0.012(4)
Y2 0.0303(3) 0.0246(3) 0.0198(2) 0.0008(2) 0.0119(2) 0.0002(2)
N51 0.038(3) 0.025(2) 0.026(2) 0.0010(18) 0.0235(19) -0.0011(19)
Si51 0.0467(10) 0.0293(9) 0.0357(9) 0.0024(7) 0.0201(7) -0.0034(7)
C51 0.063(5) 0.112(6) 0.044(4) 0.001(4) 0.030(3) -0.027(4)
C52 0.070(5) 0.039(4) 0.109(6) -0.014(4) 0.019(4) -0.007(3)
C53 0.047(4) 0.066(5) 0.060(4) 0.018(3) 0.003(3) -0.012(3)
Si52 0.0462(10) 0.0260(8) 0.0294(8) 0.0036(7) 0.0208(7) 0.0056(7)
C54 0.038(4) 0.043(4) 0.060(4) 0.006(3) 0.023(3) 0.006(3)
C55 0.058(4) 0.041(4) 0.046(4) 0.011(3) 0.015(3) 0.009(3)
C56 0.063(4) 0.054(4) 0.043(4) -0.002(3) 0.013(3) 0.018(3)
N61 0.028(2) 0.029(2) 0.018(2) 0.0045(18) 0.0104(18) -0.0029(19)
C62 0.036(3) 0.033(3) 0.023(3) 0.004(2) 0.012(2) -0.007(2)
C63 0.043(4) 0.030(3) 0.037(3) 0.000(3) 0.007(3) -0.010(2)
C64 0.039(4) 0.049(4) 0.042(3) -0.001(3) 0.017(3) -0.001(3)
C65 0.036(3) 0.024(3) 0.018(3) -0.001(2) 0.009(2) 0.010(2)
N66 0.034(3) 0.029(2) 0.020(2) -0.0007(18) 0.0122(18) 0.001(2)
C67 0.041(4) 0.042(4) 0.022(3) -0.007(2) 0.010(2) -0.007(3)
C68 0.062(4) 0.034(4) 0.043(3) -0.012(3) 0.020(3) 0.000(3)
C69 0.059(4) 0.054(4) 0.027(3) -0.003(3) 0.009(3) -0.019(3)
O70 0.032(2) 0.0269(19) 0.0178(17) -0.0040(15) 0.0066(14) 0.0098(15)
C71 0.031(3) 0.024(3) 0.025(3) -0.004(2) 0.012(2) -0.002(2)
C72 0.031(3) 0.023(3) 0.022(3) 0.003(2) 0.014(2) -0.004(2)
C73 0.037(3) 0.029(3) 0.021(3) -0.005(2) 0.012(2) 0.002(2)
C74 0.038(3) 0.025(3) 0.025(3) 0.003(2) 0.014(2) 0.005(2)
C75 0.032(3) 0.032(3) 0.026(3) 0.007(2) 0.006(2) 0.012(2)
C76 0.031(3) 0.028(3) 0.019(3) 0.000(2) 0.010(2) 0.000(2)
C77 0.030(3) 0.031(3) 0.027(3) -0.005(2) 0.008(2) 0.004(2)
C78 0.043(4) 0.030(3) 0.033(3) 0.005(2) 0.015(3) 0.005(3)
C79 0.058(4) 0.041(4) 0.022(3) 0.002(2) 0.001(3) 0.014(3)
C80 0.038(3) 0.042(3) 0.030(3) -0.003(3) 0.006(2) 0.003(3)
C81 0.054(4) 0.040(4) 0.029(3) 0.000(3) 0.017(3) 0.015(3)
C82 0.124(7) 0.046(4) 0.047(4) 0.012(3) 0.039(4) 0.039(4)
C83 0.064(5) 0.072(5) 0.083(5) -0.016(4) 0.031(4) 0.024(4)
C84 0.075(5) 0.041(4) 0.033(3) -0.005(3) 0.025(3) 0.024(3)

loop_
_atom_type_symbol
_atom_type_description
_atom_type_scat_dispersion_real
_atom_type_scat_dispersion_imag
_atom_type_scat_source
C C 0.0033 0.0016 'International Tables Vol C Tables 4.2.6.8 and 6.1.1.4'
H H 0 0 'International Tables Vol C Tables 4.2.6.8 and 6.1.1.4'
N N 0.0061 0.0033 'International Tables Vol C Tables 4.2.6.8 and 6.1.1.4'
O O 0.0106 0.006 'International Tables Vol C Tables 4.2.6.8 and 6.1.1.4'
Si Si 0.0817 0.0704 'International Tables Vol C Tables 4.2.6.8 and 6.1.1.4'
Y Y -2.7962 3.5667 'International Tables Vol C Tables 4.2.6.8 and 6.1.1.4'

loop_
_geom_angle_atom_site_label_1
_geom_angle_atom_site_label_2
_geom_angle_atom_site_label_3
_geom_angle
O20 Y1 N1 109.34(13)
O20 Y1 N11 100.33(13)
N1 Y1 N11 111.21(15)
O20 Y1 N16 141.34(13)
N1 Y1 N16 108.08(14)
N11 Y1 N16 56.48(13)
O20 Y1 N66 79.91(12)
N1 Y1 N66 138.39(15)
N11 Y1 N66 106.47(13)
N16 Y1 N66 78.68(12)
O20 Y1 C15 122.86(13)
N1 Y1 C15 111.52(14)
N11 Y1 C15 27.23(12)
N16 Y1 C15 29.28(13)
N66 Y1 C15 94.19(13)
O20 Y1 Si1 116.97(9)
N1 Y1 Si1 26.31(12)
N11 Y1 Si1 129.20(10)
N16 Y1 Si1 100.95(10)
N66 Y1 Si1 112.73(10)
C15 Y1 Si1 117.52(10)
O20 Y1 Si2 98.19(9)
N1 Y1 Si2 25.91(12)
N11 Y1 Si2 91.30(10)
N16 Y1 Si2 111.55(9)
N66 Y1 Si2 162.20(10)
C15 Y1 Si2 101.52(10)
Si1 Y1 Si2 52.23(5)
O20 Y1 Y2 107.11(9)
N1 Y1 Y2 141.85(11)
N11 Y1 Y2 72.31(9)
N16 Y1 Y2 40.24(9)
N66 Y1 Y2 40.66(8)
C15 Y1 Y2 54.11(9)
Si1 Y1 Y2 121.94(3)
Si2 Y1 Y2 151.78(3)
Si2 N1 Si1 122.2(3)
Si2 N1 Y1 119.3(2)
Si1 N1 Y1 118.5(2)
N1 Si1 C1 109.4(3)
N1 Si1 C3 113.2(3)
C1 Si1 C3 106.9(3)
N1 Si1 C2 112.7(3)
C1 Si1 C2 104.6(3)
C3 Si1 C2 109.5(3)
N1 Si1 Y1 35.19(15)
C1 Si1 Y1 74.8(2)
C3 Si1 Y1 131.3(2)
C2 Si1 Y1 117.2(2)
Si1 C1 H1A 109.5
Si1 C1 H1B 109.5
H1A C1 H1B 109.5
Si1 C1 H1C 109.5
H1A C1 H1C 109.5
H1B C1 H1C 109.5
Si1 C2 H2A 109.5
Si1 C2 H2B 109.5
H2A C2 H2B 109.5
Si1 C2 H2C 109.5
H2A C2 H2C 109.5
H2B C2 H2C 109.5
Si1 C3 H3A 109.5
Si1 C3 H3B 109.5
H3A C3 H3B 109.5
Si1 C3 H3C 109.5
H3A C3 H3C 109.5
H3B C3 H3C 109.5
N1 Si2 C6 108.9(3)
N1 Si2 C4 113.9(3)
C6 Si2 C4 106.3(3)
N1 Si2 C5 111.9(3)
C6 Si2 C5 107.2(3)
C4 Si2 C5 108.4(4)
N1 Si2 Y1 34.82(15)
C6 Si2 Y1 78.4(2)
C4 Si2 Y1 141.0(3)
C5 Si2 Y1 106.8(2)
Si2 C4 H4A 109.5
Si2 C4 H4B 109.5
H4A C4 H4B 109.5
Si2 C4 H4C 109.5
H4A C4 H4C 109.5
H4B C4 H4C 109.5
Si2 C5 H5A 109.5
Si2 C5 H5B 109.5
H5A C5 H5B 109.5
Si2 C5 H5C 109.5
H5A C5 H5C 109.5
H5B C5 H5C 109.5
Si2 C6 H6A 109.5
Si2 C6 H6B 109.5
H6A C6 H6B 109.5
Si2 C6 H6C 109.5
H6A C6 H6C 109.5
H6B C6 H6C 109.5
C15 N11 C12 122.2(4)
C15 N11 Y1 96.8(3)
C12 N11 Y1 139.9(3)
N11 C12 C14 111.8(5)
N11 C12 C13 109.0(4)
C14 C12 C13 108.8(4)
N11 C12 H12 109.1
C14 C12 H12 109.1
C13 C12 H12 109.1
C12 C13 H13A 109.5
C12 C13 H13B 109.5
H13A C13 H13B 109.5
C12 C13 H13C 109.5
H13A C13 H13C 109.5
H13B C13 H13C 109.5
C12 C14 H14A 109.5
C12 C14 H14B 109.5
H14A C14 H14B 109.5
C12 C14 H14C 109.5
H14A C14 H14C 109.5
H14B C14 H14C 109.5
N11 C15 N16 115.3(4)
N11 C15 C76 124.1(4)
N16 C15 C76 120.3(4)
N11 C15 Y1 56.0(2)
N16 C15 Y1 59.4(2)
C76 C15 Y1 178.3(3)
C15 N16 C17 118.6(4)
C15 N16 Y1 91.3(3)
C17 N16 Y1 127.9(3)
C15 N16 Y2 104.1(3)
C17 N16 Y2 111.2(3)
Y1 N16 Y2 99.73(13)
N16 C17 C19 116.8(4)
N16 C17 C18 110.7(4)
C19 C17 C18 111.5(4)
N16 C17 H17 105.7
C19 C17 H17 105.7
C18 C17 H17 105.7
C17 C18 H18A 109.5
C17 C18 H18B 109.5
H18A C18 H18B 109.5
C17 C18 H18C 109.5
H18A C18 H18C 109.5
H18B C18 H18C 109.5
C17 C19 H19A 109.5
C17 C19 H19B 109.5
H19A C19 H19B 109.5
C17 C19 H19C 109.5
H19A C19 H19C 109.5
H19B C19 H19C 109.5
C21 O20 Y1 138.0(3)
O20 C21 C26 118.2(4)
O20 C21 C22 121.8(4)
C26 C21 C22 120.0(4)
C23 C22 C21 116.1(5)
C23 C22 C27 122.0(4)
C21 C22 C27 121.9(4)
C24 C23 C22 125.1(5)
C24 C23 H23 117.5
C22 C23 H23 117.5
C25 C24 C23 117.0(5)
C25 C24 C31 123.1(5)
C23 C24 C31 119.8(4)
C24 C25 C26 121.7(5)
C24 C25 H25 119.2
C26 C25 H25 119.2
C21 C26 C25 120.1(4)
C21 C26 C65 117.3(4)
C25 C26 C65 122.3(4)
C30 C27 C22 109.7(4)
C30 C27 C29 111.7(4)
C22 C27 C29 109.1(4)
C30 C27 C28 106.0(5)
C22 C27 C28 112.5(4)
C29 C27 C28 107.8(4)
C27 C28 H28A 109.5
C27 C28 H28B 109.5
H28A C28 H28B 109.5
C27 C28 H28C 109.5
H28A C28 H28C 109.5
H28B C28 H28C 109.5
C27 C29 H29A 109.5
C27 C29 H29B 109.5
H29A C29 H29B 109.5
C27 C29 H29C 109.5
H29A C29 H29C 109.5
H29B C29 H29C 109.5
C27 C30 H30A 109.5
C27 C30 H30B 109.5
H30A C30 H30B 109.5
C27 C30 H30C 109.5
H30A C30 H30C 109.5
H30B C30 H30C 109.5
C32 C31 C24 112.8(4)
C32 C31 C34 111.2(6)
C24 C31 C34 109.7(5)
C32 C31 C33 107.7(5)
C24 C31 C33 108.5(5)
C34 C31 C33 106.7(5)
C31 C32 H32A 109.5
C31 C32 H32B 109.5
H32A C32 H32B 109.5
C31 C32 H32C 109.5
H32A C32 H32C 109.5
H32B C32 H32C 109.5
C31 C33 H33A 109.5
C31 C33 H33B 109.5
H33A C33 H33B 109.5
C31 C33 H33C 109.5
H33A C33 H33C 109.5
H33B C33 H33C 109.5
C31 C34 H34A 109.5
C31 C34 H34B 109.5
H34A C34 H34B 109.5
C31 C34 H34C 109.5
H34A C34 H34C 109.5
H34B C34 H34C 109.5
O70 Y2 N51 109.84(13)
O70 Y2 N61 99.73(13)
N51 Y2 N61 120.97(13)
O70 Y2 N16 79.44(12)
N51 Y2 N16 130.42(13)
N61 Y2 N16 103.99(13)
O70 Y2 N66 141.09(12)
N51 Y2 N66 108.86(13)
N61 Y2 N66 55.67(13)
N16 Y2 N66 78.76(12)
O70 Y2 C65 121.92(13)
N51 Y2 C65 117.66(13)
N61 Y2 C65 26.48(13)
N16 Y2 C65 93.00(12)
N66 Y2 C65 29.22(13)
O70 Y2 Si52 95.42(9)
N51 Y2 Si52 28.48(11)
N61 Y2 Si52 101.66(10)
N16 Y2 Si52 154.34(9)
N66 Y2 Si52 117.37(9)
C65 Y2 Si52 110.65(10)
O70 Y2 Y1 106.17(8)
N51 Y2 Y1 138.72(11)
N61 Y2 Y1 70.57(9)
N16 Y2 Y1 40.03(8)
N66 Y2 Y1 40.94(9)
C65 Y2 Y1 53.60(10)
Si52 Y2 Y1 157.91(3)
Si52 N51 Si51 121.3(2)
Si52 N51 Y2 113.01(19)
Si51 N51 Y2 125.7(2)
N51 Si51 C51 112.3(2)
N51 Si51 C53 110.1(2)
C51 Si51 C53 106.2(3)
N51 Si51 C52 112.6(3)
C51 Si51 C52 107.7(3)
C53 Si51 C52 107.6(3)
Si51 C51 H51A 109.5
Si51 C51 H51B 109.5
H51A C51 H51B 109.5
Si51 C51 H51C 109.5
H51A C51 H51C 109.5
H51B C51 H51C 109.5
Si51 C52 H52A 109.5
Si51 C52 H52B 109.5
H52A C52 H52B 109.5
Si51 C52 H52C 109.5
H52A C52 H52C 109.5
H52B C52 H52C 109.5
Si51 C53 H53A 109.5
Si51 C53 H53B 109.5
H53A C53 H53B 109.5
Si51 C53 H53C 109.5
H53A C53 H53C 109.5
H53B C53 H53C 109.5
N51 Si52 C56 114.3(2)
N51 Si52 C55 114.7(2)
C56 Si52 C55 106.5(3)
N51 Si52 C54 108.9(2)
C56 Si52 C54 105.4(3)
C55 Si52 C54 106.4(3)
N51 Si52 Y2 38.50(13)
C56 Si52 Y2 121.20(19)
C55 Si52 Y2 131.44(18)
C54 Si52 Y2 70.64(18)
Si52 C54 H54A 109.5
Si52 C54 H54B 109.5
H54A C54 H54B 109.5
Si52 C54 H54C 109.5
H54A C54 H54C 109.5
H54B C54 H54C 109.5
Si52 C55 H55A 109.5
Si52 C55 H55B 109.5
H55A C55 H55B 109.5
Si52 C55 H55C 109.5
H55A C55 H55C 109.5
H55B C55 H55C 109.5
Si52 C56 H56A 109.5
Si52 C56 H56B 109.5
H56A C56 H56B 109.5
Si52 C56 H56C 109.5
H56A C56 H56C 109.5
H56B C56 H56C 109.5
C65 N61 C62 121.4(4)
C65 N61 Y2 98.2(3)
C62 N61 Y2 139.5(3)
N61 C62 C64 112.7(4)
N61 C62 C63 108.9(4)
C64 C62 C63 109.8(4)
N61 C62 H62 108.5
C64 C62 H62 108.5
C63 C62 H62 108.5
C62 C63 H63A 109.5
C62 C63 H63B 109.5
H63A C63 H63B 109.5
C62 C63 H63C 109.5
H63A C63 H63C 109.5
H63B C63 H63C 109.5
C62 C64 H64A 109.5
C62 C64 H64B 109.5
H64A C64 H64B 109.5
C62 C64 H64C 109.5
H64A C64 H64C 109.5
H64B C64 H64C 109.5
N61 C65 N66 114.6(4)
N61 C65 C26 124.9(4)
N66 C65 C26 120.3(4)
N61 C65 Y2 55.3(2)
N66 C65 Y2 59.4(2)
C26 C65 Y2 178.5(3)
C65 N66 C67 117.9(4)
C65 N66 Y2 91.3(3)
C67 N66 Y2 127.5(3)
C65 N66 Y1 101.6(3)
C67 N66 Y1 115.0(3)
Y2 N66 Y1 98.40(13)
N66 C67 C69 116.8(4)
N66 C67 C68 110.6(4)
C69 C67 C68 111.6(4)
N66 C67 H67 105.6
C69 C67 H67 105.6
C68 C67 H67 105.6
C67 C68 H68A 109.5
C67 C68 H68B 109.5
H68A C68 H68B 109.5
C67 C68 H68C 109.5
H68A C68 H68C 109.5
H68B C68 H68C 109.5
C67 C69 H69A 109.5
C67 C69 H69B 109.5
H69A C69 H69B 109.5
C67 C69 H69C 109.5
H69A C69 H69C 109.5
H69B C69 H69C 109.5
C71 O70 Y2 138.8(3)
O70 C71 C76 118.7(4)
O70 C71 C72 121.7(4)
C76 C71 C72 119.7(4)
C71 C72 C73 116.3(4)
C71 C72 C77 121.5(4)
C73 C72 C77 122.2(4)
C74 C73 C72 124.9(4)
C74 C73 H73 117.6
C72 C73 H73 117.6
C73 C74 C75 116.6(4)
C73 C74 C81 123.1(4)
C75 C74 C81 120.0(4)
C76 C75 C74 121.5(5)
C76 C75 H75 119.2
C74 C75 H75 119.2
C75 C76 C71 121.0(4)
C75 C76 C15 122.2(4)
C71 C76 C15 116.8(4)
C80 C77 C78 112.3(4)
C80 C77 C72 110.1(4)
C78 C77 C72 109.5(4)
C80 C77 C79 106.8(4)
C78 C77 C79 106.3(4)
C72 C77 C79 111.8(4)
C77 C78 H78A 109.5
C77 C78 H78B 109.5
H78A C78 H78B 109.5
C77 C78 H78C 109.5
H78A C78 H78C 109.5
H78B C78 H78C 109.5
C77 C79 H79A 109.5
C77 C79 H79B 109.5
H79A C79 H79B 109.5
C77 C79 H79C 109.5
H79A C79 H79C 109.5
H79B C79 H79C 109.5
C77 C80 H80A 109.5
C77 C80 H80B 109.5
H80A C80 H80B 109.5
C77 C80 H80C 109.5
H80A C80 H80C 109.5
H80B C80 H80C 109.5
C84 C81 C83 108.2(5)
C84 C81 C74 112.3(4)
C83 C81 C74 109.1(5)
C84 C81 C82 107.0(5)
C83 C81 C82 110.7(5)
C74 C81 C82 109.5(4)
C81 C82 H82A 109.5
C81 C82 H82B 109.5
H82A C82 H82B 109.5
C81 C82 H82C 109.5
H82A C82 H82C 109.5
H82B C82 H82C 109.5
C81 C83 H83A 109.5
C81 C83 H83B 109.5
H83A C83 H83B 109.5
C81 C83 H83C 109.5
H83A C83 H83C 109.5
H83B C83 H83C 109.5
C81 C84 H84A 109.5
C81 C84 H84B 109.5
H84A C84 H84B 109.5
C81 C84 H84C 109.5
H84A C84 H84C 109.5
H84B C84 H84C 109.5

loop_
_geom_bond_atom_site_label_1
_geom_bond_atom_site_label_2
_geom_bond_distance
Y1 O20 2.124(3)
Y1 N1 2.228(4)
Y1 N11 2.363(4)
Y1 N16 2.437(4)
Y1 N66 2.473(4)
Y1 C15 2.830(5)
Y1 Si1 3.3975(17)
Y1 Si2 3.4036(18)
Y1 Y2 3.7338(7)
N1 Si2 1.705(5)
N1 Si1 1.714(5)
Si1 C1 1.867(6)
Si1 C3 1.867(6)
Si1 C2 1.871(6)
C1 H1A 0.98
C1 H1B 0.98
C1 H1C 0.98
C2 H2A 0.98
C2 H2B 0.98
C2 H2C 0.98
C3 H3A 0.98
C3 H3B 0.98
C3 H3C 0.98
Si2 C6 1.857(6)
Si2 C4 1.865(7)
Si2 C5 1.894(7)
C4 H4A 0.98
C4 H4B 0.98
C4 H4C 0.98
C5 H5A 0.98
C5 H5B 0.98
C5 H5C 0.98
C6 H6A 0.98
C6 H6B 0.98
C6 H6C 0.98
N11 C15 1.304(5)
N11 C12 1.458(6)
C12 C14 1.533(7)
C12 C13 1.537(7)
C12 H12 1
C13 H13A 0.98
C13 H13B 0.98
C13 H13C 0.98
C14 H14A 0.98
C14 H14B 0.98
C14 H14C 0.98
C15 N16 1.384(6)
C15 C76 1.497(6)
N16 C17 1.520(6)
N16 Y2 2.447(4)
C17 C19 1.526(7)
C17 C18 1.537(7)
C17 H17 1
C18 H18A 0.98
C18 H18B 0.98
C18 H18C 0.98
C19 H19A 0.98
C19 H19B 0.98
C19 H19C 0.98
O20 C21 1.342(5)
C21 C26 1.405(7)
C21 C22 1.414(6)
C22 C23 1.407(7)
C22 C27 1.525(7)
C23 C24 1.387(7)
C23 H23 0.95
C24 C25 1.366(6)
C24 C31 1.530(7)
C25 C26 1.408(6)
C25 H25 0.95
C26 C65 1.490(6)
C27 C30 1.520(8)
C27 C29 1.534(7)
C27 C28 1.543(6)
C28 H28A 0.98
C28 H28B 0.98
C28 H28C 0.98
C29 H29A 0.98
C29 H29B 0.98
C29 H29C 0.98
C30 H30A 0.98
C30 H30B 0.98
C30 H30C 0.98
C31 C32 1.469(8)
C31 C34 1.545(8)
C31 C33 1.563(8)
C32 H32A 0.98
C32 H32B 0.98
C32 H32C 0.98
C33 H33A 0.98
C33 H33B 0.98
C33 H33C 0.98
C34 H34A 0.98
C34 H34B 0.98
C34 H34C 0.98
Y2 O70 2.113(3)
Y2 N51 2.238(4)
Y2 N61 2.372(3)
Y2 N66 2.459(4)
Y2 C65 2.855(4)
Y2 Si52 3.3091(15)
N51 Si52 1.715(4)
N51 Si51 1.717(4)
Si51 C51 1.854(5)
Si51 C53 1.874(6)
Si51 C52 1.888(6)
C51 H51A 0.98
C51 H51B 0.98
C51 H51C 0.98
C52 H52A 0.98
C52 H52B 0.98
C52 H52C 0.98
C53 H53A 0.98
C53 H53B 0.98
C53 H53C 0.98
Si52 C56 1.852(5)
Si52 C55 1.871(5)
Si52 C54 1.884(5)
C54 H54A 0.98
C54 H54B 0.98
C54 H54C 0.98
C55 H55A 0.98
C55 H55B 0.98
C55 H55C 0.98
C56 H56A 0.98
C56 H56B 0.98
C56 H56C 0.98
N61 C65 1.286(6)
N61 C62 1.496(6)
C62 C64 1.513(7)
C62 C63 1.528(6)
C62 H62 1
C63 H63A 0.98
C63 H63B 0.98
C63 H63C 0.98
C64 H64A 0.98
C64 H64B 0.98
C64 H64C 0.98
C65 N66 1.394(6)
N66 C67 1.506(6)
C67 C69 1.521(6)
C67 C68 1.530(7)
C67 H67 1
C68 H68A 0.98
C68 H68B 0.98
C68 H68C 0.98
C69 H69A 0.98
C69 H69B 0.98
C69 H69C 0.98
O70 C71 1.349(5)
C71 C76 1.404(6)
C71 C72 1.409(6)
C72 C73 1.412(6)
C72 C77 1.529(7)
C73 C74 1.378(6)
C73 H73 0.95
C74 C75 1.392(6)
C74 C81 1.532(6)
C75 C76 1.377(6)
C75 H75 0.95
C77 C80 1.515(7)
C77 C78 1.521(7)
C77 C79 1.554(6)
C78 H78A 0.98
C78 H78B 0.98
C78 H78C 0.98
C79 H79A 0.98
C79 H79B 0.98
C79 H79C 0.98
C80 H80A 0.98
C80 H80B 0.98
C80 H80C 0.98
C81 C84 1.521(7)
C81 C83 1.529(8)
C81 C82 1.552(7)
C82 H82A 0.98
C82 H82B 0.98
C82 H82C 0.98
C83 H83A 0.98
C83 H83B 0.98
C83 H83C 0.98
C84 H84A 0.98
C84 H84B 0.98
C84 H84C 0.98

loop_
_geom_torsion_atom_site_label_1
_geom_torsion_atom_site_label_2
_geom_torsion_atom_site_label_3
_geom_torsion_atom_site_label_4
_geom_torsion
O20 Y1 N1 Si2 67.9(3)
N11 Y1 N1 Si2 -42.0(3)
N16 Y1 N1 Si2 -102.2(2)
N66 Y1 N1 Si2 164.50(18)
C15 Y1 N1 Si2 -71.3(3)
Si1 Y1 N1 Si2 179.9(4)
Y2 Y1 N1 Si2 -130.09(18)
O20 Y1 N1 Si1 -112.0(2)
N11 Y1 N1 Si1 138.1(2)
N16 Y1 N1 Si1 77.9(2)
N66 Y1 N1 Si1 -15.4(4)
C15 Y1 N1 Si1 108.8(2)
Si2 Y1 N1 Si1 -179.9(4)
Y2 Y1 N1 Si1 50.1(3)
Si2 N1 Si1 C1 169.6(3)
Y1 N1 Si1 C1 -10.6(3)
Si2 N1 Si1 C3 50.4(4)
Y1 N1 Si1 C3 -129.7(3)
Si2 N1 Si1 C2 -74.5(4)
Y1 N1 Si1 C2 105.3(3)
Si2 N1 Si1 Y1 -179.9(4)
O20 Y1 Si1 N1 79.0(3)
N11 Y1 Si1 N1 -53.4(3)
N16 Y1 Si1 N1 -108.8(3)
N66 Y1 Si1 N1 169.0(3)
C15 Y1 Si1 N1 -83.1(3)
Si2 Y1 Si1 N1 0.1(2)
Y2 Y1 Si1 N1 -146.1(2)
O20 Y1 Si1 C1 -111.3(2)
N1 Y1 Si1 C1 169.7(3)
N11 Y1 Si1 C1 116.3(2)
N16 Y1 Si1 C1 60.9(2)
N66 Y1 Si1 C1 -21.3(2)
C15 Y1 Si1 C1 86.6(2)
Si2 Y1 Si1 C1 169.8(2)
Y2 Y1 Si1 C1 23.6(2)
O20 Y1 Si1 C3 149.3(3)
N1 Y1 Si1 C3 70.3(4)
N11 Y1 Si1 C3 16.9(3)
N16 Y1 Si1 C3 -38.5(3)
N66 Y1 Si1 C3 -120.7(3)
C15 Y1 Si1 C3 -12.8(3)
Si2 Y1 Si1 C3 70.4(3)
Y2 Y1 Si1 C3 -75.8(3)
O20 Y1 Si1 C2 -12.5(3)
N1 Y1 Si1 C2 -91.5(4)
N11 Y1 Si1 C2 -144.9(3)
N16 Y1 Si1 C2 159.7(3)
N66 Y1 Si1 C2 77.5(3)
C15 Y1 Si1 C2 -174.6(3)
Si2 Y1 Si1 C2 -91.4(3)
Y2 Y1 Si1 C2 122.4(3)
Si1 N1 Si2 C6 149.8(3)
Y1 N1 Si2 C6 -30.1(3)
Si1 N1 Si2 C4 31.3(5)
Y1 N1 Si2 C4 -148.5(4)
Si1 N1 Si2 C5 -92.0(4)
Y1 N1 Si2 C5 88.2(3)
Si1 N1 Si2 Y1 179.9(5)
O20 Y1 Si2 N1 -118.0(3)
N11 Y1 Si2 N1 141.4(3)
N16 Y1 Si2 N1 87.2(3)
N66 Y1 Si2 N1 -35.5(4)
C15 Y1 Si2 N1 115.9(3)
Si1 Y1 Si2 N1 -0.1(2)
Y2 Y1 Si2 N1 88.3(3)
O20 Y1 Si2 C6 33.0(2)
N1 Y1 Si2 C6 151.0(3)
N11 Y1 Si2 C6 -67.6(2)
N16 Y1 Si2 C6 -121.8(2)
N66 Y1 Si2 C6 115.5(4)
C15 Y1 Si2 C6 -93.0(2)
Si1 Y1 Si2 C6 150.9(2)
Y2 Y1 Si2 C6 -120.7(2)
O20 Y1 Si2 C4 -68.6(4)
N1 Y1 Si2 C4 49.4(5)
N11 Y1 Si2 C4 -169.2(4)
N16 Y1 Si2 C4 136.6(4)
N66 Y1 Si2 C4 13.9(6)
C15 Y1 Si2 C4 165.3(4)
Si1 Y1 Si2 C4 49.3(4)
Y2 Y1 Si2 C4 137.7(4)
O20 Y1 Si2 C5 137.7(3)
N1 Y1 Si2 C5 -104.3(4)
N11 Y1 Si2 C5 37.1(3)
N16 Y1 Si2 C5 -17.1(3)
N66 Y1 Si2 C5 -139.8(4)
C15 Y1 Si2 C5 11.6(3)
Si1 Y1 Si2 C5 -104.4(3)
Y2 Y1 Si2 C5 -16.0(3)
O20 Y1 N11 C15 148.3(3)
N1 Y1 N11 C15 -96.1(3)
N16 Y1 N11 C15 2.1(3)
N66 Y1 N11 C15 65.9(3)
Si1 Y1 N11 C15 -73.6(3)
Si2 Y1 N11 C15 -113.1(3)
Y2 Y1 N11 C15 43.5(3)
O20 Y1 N11 C12 -18.5(5)
N1 Y1 N11 C12 97.1(5)
N16 Y1 N11 C12 -164.7(5)
N66 Y1 N11 C12 -100.9(5)
C15 Y1 N11 C12 -166.8(7)
Si1 Y1 N11 C12 119.5(5)
Si2 Y1 N11 C12 80.1(5)
Y2 Y1 N11 C12 -123.3(5)
C15 N11 C12 C14 97.5(5)
Y1 N11 C12 C14 -98.0(5)
C15 N11 C12 C13 -142.2(5)
Y1 N11 C12 C13 22.3(7)
C12 N11 C15 N16 166.6(4)
Y1 N11 C15 N16 -3.4(4)
C12 N11 C15 C76 -7.9(7)
Y1 N11 C15 C76 -177.9(4)
C12 N11 C15 Y1 170.0(5)
O20 Y1 C15 N11 -37.9(3)
N1 Y1 C15 N11 94.8(3)
N16 Y1 C15 N11 -176.4(4)
N66 Y1 C15 N11 -118.6(3)
Si1 Y1 C15 N11 123.0(3)
Si2 Y1 C15 N11 69.8(3)
Y2 Y1 C15 N11 -125.9(3)
O20 Y1 C15 N16 138.5(2)
N1 Y1 C15 N16 -88.8(3)
N11 Y1 C15 N16 176.4(4)
N66 Y1 C15 N16 57.8(3)
Si1 Y1 C15 N16 -60.6(3)
Si2 Y1 C15 N16 -113.8(2)
Y2 Y1 C15 N16 50.5(2)
N11 C15 N16 C17 138.7(4)
C76 C15 N16 C17 -46.6(6)
Y1 C15 N16 C17 135.4(4)
N11 C15 N16 Y1 3.3(4)
C76 C15 N16 Y1 178.0(4)
N11 C15 N16 Y2 -97.1(4)
C76 C15 N16 Y2 77.7(4)
Y1 C15 N16 Y2 -100.38(17)
O20 Y1 N16 C15 -63.0(3)
N1 Y1 N16 C15 101.9(3)
N11 Y1 N16 C15 -2.0(2)
N66 Y1 N16 C15 -120.6(3)
Si1 Y1 N16 C15 128.1(2)
Si2 Y1 N16 C15 74.6(3)
Y2 Y1 N16 C15 -104.6(3)
O20 Y1 N16 C17 168.4(3)
N1 Y1 N16 C17 -26.7(4)
N11 Y1 N16 C17 -130.6(4)
N66 Y1 N16 C17 110.8(4)
C15 Y1 N16 C17 -128.6(5)
Si1 Y1 N16 C17 -0.5(4)
Si2 Y1 N16 C17 -54.0(4)
Y2 Y1 N16 C17 126.8(4)
O20 Y1 N16 Y2 41.6(2)
N1 Y1 N16 Y2 -153.47(15)
N11 Y1 N16 Y2 102.63(18)
N66 Y1 N16 Y2 -16.02(13)
C15 Y1 N16 Y2 104.6(3)
Si1 Y1 N16 Y2 -127.28(10)
Si2 Y1 N16 Y2 179.19(8)
C15 N16 C17 C19 76.4(6)
Y1 N16 C17 C19 -166.5(3)
Y2 N16 C17 C19 -44.3(5)
C15 N16 C17 C18 -52.6(6)
Y1 N16 C17 C18 64.6(5)
Y2 N16 C17 C18 -173.3(3)
N1 Y1 O20 C21 130.8(5)
N11 Y1 O20 C21 -112.3(5)
N16 Y1 O20 C21 -64.4(5)
N66 Y1 O20 C21 -7.2(4)
C15 Y1 O20 C21 -95.6(5)
Si1 Y1 O20 C21 103.3(4)
Si2 Y1 O20 C21 154.9(4)
Y2 Y1 O20 C21 -37.7(5)
Y1 O20 C21 C26 30.3(7)
Y1 O20 C21 C22 -148.4(4)
O20 C21 C22 C23 178.1(5)
C26 C21 C22 C23 -0.6(7)
O20 C21 C22 C27 -1.9(8)
C26 C21 C22 C27 179.4(5)
C21 C22 C23 C24 0.2(8)
C27 C22 C23 C24 -179.8(5)
C22 C23 C24 C25 -0.3(8)
C22 C23 C24 C31 -178.6(5)
C23 C24 C25 C26 0.8(8)
C31 C24 C25 C26 179.0(5)
O20 C21 C26 C25 -177.6(4)
C22 C21 C26 C25 1.1(7)
O20 C21 C26 C65 -4.2(7)
C22 C21 C26 C65 174.5(4)
C24 C25 C26 C21 -1.2(8)
C24 C25 C26 C65 -174.3(5)
C23 C22 C27 C30 -119.3(5)
C21 C22 C27 C30 60.7(6)
C23 C22 C27 C29 118.0(5)
C21 C22 C27 C29 -61.9(6)
C23 C22 C27 C28 -1.6(7)
C21 C22 C27 C28 178.4(5)
C25 C24 C31 C32 2.1(8)
C23 C24 C31 C32 -179.7(6)
C25 C24 C31 C34 126.7(6)
C23 C24 C31 C34 -55.1(7)
C25 C24 C31 C33 -117.1(6)
C23 C24 C31 C33 61.1(6)
C15 N16 Y2 O70 -37.6(3)
C17 N16 Y2 O70 91.2(3)
Y1 N16 Y2 O70 -131.47(15)
C15 N16 Y2 N51 -144.8(3)
C17 N16 Y2 N51 -15.9(4)
Y1 N16 Y2 N51 121.39(16)
C15 N16 Y2 N61 59.9(3)
C17 N16 Y2 N61 -171.3(3)
Y1 N16 Y2 N61 -33.95(16)
C15 N16 Y2 N66 110.0(3)
C17 N16 Y2 N66 -121.2(3)
Y1 N16 Y2 N66 16.11(13)
C15 N16 Y2 C65 84.3(3)
C17 N16 Y2 C65 -146.9(3)
Y1 N16 Y2 C65 -9.54(15)
C15 N16 Y2 Si52 -118.1(3)
C17 N16 Y2 Si52 10.8(4)
Y1 N16 Y2 Si52 148.09(13)
C15 N16 Y2 Y1 93.8(3)
C17 N16 Y2 Y1 -137.3(4)
O20 Y1 Y2 O70 -104.22(13)
N1 Y1 Y2 O70 93.5(2)
N11 Y1 Y2 O70 -8.55(13)
N16 Y1 Y2 O70 50.08(16)
N66 Y1 Y2 O70 -154.45(16)
C15 Y1 Y2 O70 14.33(15)
Si1 Y1 Y2 O70 117.10(9)
Si2 Y1 Y2 O70 48.50(12)
O20 Y1 Y2 N51 105.80(16)
N1 Y1 Y2 N51 -56.5(2)
N11 Y1 Y2 N51 -158.53(17)
N16 Y1 Y2 N51 -99.9(2)
N66 Y1 Y2 N51 55.57(19)
C15 Y1 Y2 N51 -135.65(18)
Si1 Y1 Y2 N51 -32.88(14)
Si2 Y1 Y2 N51 -101.49(15)
O20 Y1 Y2 N61 -9.38(13)
N1 Y1 Y2 N61 -171.7(2)
N11 Y1 Y2 N61 86.29(14)
N16 Y1 Y2 N61 144.93(17)
N66 Y1 Y2 N61 -59.61(17)
C15 Y1 Y2 N61 109.18(16)
Si1 Y1 Y2 N61 -148.05(11)
Si2 Y1 Y2 N61 143.34(12)
O20 Y1 Y2 N16 -154.30(17)
N1 Y1 Y2 N16 43.4(2)
N11 Y1 Y2 N16 -58.63(17)
N66 Y1 Y2 N16 155.5(2)
C15 Y1 Y2 N16 -35.75(18)
Si1 Y1 Y2 N16 67.02(15)
Si2 Y1 Y2 N16 -1.59(16)
O20 Y1 Y2 N66 50.23(17)
N1 Y1 Y2 N66 -112.1(2)
N11 Y1 Y2 N66 145.90(17)
N16 Y1 Y2 N66 -155.5(2)
C15 Y1 Y2 N66 168.79(18)
Si1 Y1 Y2 N66 -88.45(15)
Si2 Y1 Y2 N66 -157.05(16)
O20 Y1 Y2 C65 13.83(15)
N1 Y1 Y2 C65 -148.5(2)
N11 Y1 Y2 C65 109.50(16)
N16 Y1 Y2 C65 168.13(19)
N66 Y1 Y2 C65 -36.40(18)
C15 Y1 Y2 C65 132.38(17)
Si1 Y1 Y2 C65 -124.85(13)
Si2 Y1 Y2 C65 166.54(15)
O20 Y1 Y2 Si52 63.19(12)
N1 Y1 Y2 Si52 -99.1(2)
N11 Y1 Y2 Si52 158.86(12)
N16 Y1 Y2 Si52 -142.51(16)
N66 Y1 Y2 Si52 12.96(16)
C15 Y1 Y2 Si52 -178.25(15)
Si1 Y1 Y2 Si52 -75.49(9)
Si2 Y1 Y2 Si52 -144.09(10)
O70 Y2 N51 Si52 63.0(2)
N61 Y2 N51 Si52 -52.3(2)
N16 Y2 N51 Si52 155.92(16)
N66 Y2 N51 Si52 -112.91(19)
C65 Y2 N51 Si52 -82.5(2)
Y1 Y2 N51 Si52 -147.74(12)
O70 Y2 N51 Si51 -115.0(2)
N61 Y2 N51 Si51 129.8(2)
N16 Y2 N51 Si51 -22.0(3)
N66 Y2 N51 Si51 69.1(2)
C65 Y2 N51 Si51 99.6(2)
Si52 Y2 N51 Si51 -178.0(4)
Y1 Y2 N51 Si51 34.3(3)
Si52 N51 Si51 C51 -77.4(3)
Y2 N51 Si51 C51 100.4(3)
Si52 N51 Si51 C53 164.4(3)
Y2 N51 Si51 C53 -17.8(3)
Si52 N51 Si51 C52 44.3(4)
Y2 N51 Si51 C52 -137.9(3)
Si51 N51 Si52 C56 -71.7(3)
Y2 N51 Si52 C56 110.2(3)
Si51 N51 Si52 C55 51.7(3)
Y2 N51 Si52 C55 -126.3(2)
Si51 N51 Si52 C54 170.8(2)
Y2 N51 Si52 C54 -7.3(3)
Si51 N51 Si52 Y2 178.1(4)
O70 Y2 Si52 N51 -122.7(2)
N61 Y2 Si52 N51 136.2(2)
N16 Y2 Si52 N51 -45.8(3)
N66 Y2 Si52 N51 79.0(2)
C65 Y2 Si52 N51 110.2(2)
Y1 Y2 Si52 N51 69.5(2)
O70 Y2 Si52 C56 146.7(3)
N51 Y2 Si52 C56 -90.6(3)
N61 Y2 Si52 C56 45.6(3)
N16 Y2 Si52 C56 -136.4(3)
N66 Y2 Si52 C56 -11.6(3)
C65 Y2 Si52 C56 19.6(3)
Y1 Y2 Si52 C56 -21.2(3)
O70 Y2 Si52 C55 -45.1(3)
N51 Y2 Si52 C55 77.6(3)
N61 Y2 Si52 C55 -146.2(3)
N16 Y2 Si52 C55 31.8(4)
N66 Y2 Si52 C55 156.6(3)
C65 Y2 Si52 C55 -172.2(3)
Y1 Y2 Si52 C55 147.0(3)
O70 Y2 Si52 C54 50.01(19)
N51 Y2 Si52 C54 172.7(3)
N61 Y2 Si52 C54 -51.1(2)
N16 Y2 Si52 C54 126.9(3)
N66 Y2 Si52 C54 -108.3(2)
C65 Y2 Si52 C54 -77.1(2)
Y1 Y2 Si52 C54 -117.85(19)
O70 Y2 N61 C65 149.2(3)
N51 Y2 N61 C65 -90.5(3)
N16 Y2 N61 C65 67.7(3)
N66 Y2 N61 C65 2.1(3)
Si52 Y2 N61 C65 -113.2(3)
Y1 Y2 N61 C65 45.3(3)
O70 Y2 N61 C62 -19.2(5)
N51 Y2 N61 C62 101.2(5)
N16 Y2 N61 C62 -100.6(5)
N66 Y2 N61 C62 -166.2(5)
C65 Y2 N61 C62 -168.3(6)
Si52 Y2 N61 C62 78.5(5)
Y1 Y2 N61 C62 -123.0(5)
C65 N61 C62 C64 91.6(5)
Y2 N61 C62 C64 -102.0(5)
C65 N61 C62 C63 -146.3(4)
Y2 N61 C62 C63 20.1(6)
C62 N61 C65 N66 167.7(4)
Y2 N61 C65 N66 -3.4(4)
C62 N61 C65 C26 -7.1(7)
Y2 N61 C65 C26 -178.2(4)
C62 N61 C65 Y2 171.1(5)
C21 C26 C65 N61 113.2(6)
C25 C26 C65 N61 -73.6(7)
C21 C26 C65 N66 -61.3(6)
C25 C26 C65 N66 111.9(5)
O70 Y2 C65 N61 -36.5(3)
N51 Y2 C65 N61 104.5(3)
N16 Y2 C65 N61 -116.0(3)
N66 Y2 C65 N61 -176.4(5)
Si52 Y2 C65 N61 74.2(3)
Y1 Y2 C65 N61 -123.6(3)
O70 Y2 C65 N66 139.9(2)
N51 Y2 C65 N66 -79.1(3)
N61 Y2 C65 N66 176.4(5)
N16 Y2 C65 N66 60.4(3)
Si52 Y2 C65 N66 -109.4(2)
Y1 Y2 C65 N66 52.8(2)
N61 C65 N66 C67 137.8(4)
C26 C65 N66 C67 -47.1(6)
Y2 C65 N66 C67 134.5(4)
N61 C65 N66 Y2 3.3(4)
C26 C65 N66 Y2 178.3(4)
N61 C65 N66 Y1 -95.6(4)
C26 C65 N66 Y1 79.5(4)
Y2 C65 N66 Y1 -98.85(16)
O70 Y2 N66 C65 -60.6(3)
N51 Y2 N66 C65 113.2(3)
N61 Y2 N66 C65 -2.0(2)
N16 Y2 N66 C65 -117.7(3)
Si52 Y2 N66 C65 83.6(3)
Y1 Y2 N66 C65 -101.9(3)
O70 Y2 N66 C67 172.0(3)
N51 Y2 N66 C67 -14.2(4)
N61 Y2 N66 C67 -129.4(4)
N16 Y2 N66 C67 114.9(4)
C65 Y2 N66 C67 -127.4(5)
Si52 Y2 N66 C67 -43.8(4)
Y1 Y2 N66 C67 130.7(4)
O70 Y2 N66 Y1 41.3(2)
N51 Y2 N66 Y1 -144.90(13)
N61 Y2 N66 Y1 99.93(17)
N16 Y2 N66 Y1 -15.80(12)
C65 Y2 N66 Y1 101.9(3)
Si52 Y2 N66 Y1 -174.55(7)
O20 Y1 N66 C65 -38.6(3)
N1 Y1 N66 C65 -146.5(3)
N11 Y1 N66 C65 59.3(3)
N16 Y1 N66 C65 109.0(3)
C15 Y1 N66 C65 84.0(3)
Si1 Y1 N66 C65 -153.8(2)
Si2 Y1 N66 C65 -124.0(3)
Y2 Y1 N66 C65 93.1(3)
O20 Y1 N66 C67 89.8(3)
N1 Y1 N66 C67 -18.0(4)
N11 Y1 N66 C67 -172.3(3)
N16 Y1 N66 C67 -122.6(3)
C15 Y1 N66 C67 -147.5(3)
Si1 Y1 N66 C67 -25.3(3)
Si2 Y1 N66 C67 4.5(5)
Y2 Y1 N66 C67 -138.4(3)
O20 Y1 N66 Y2 -131.74(15)
N1 Y1 N66 Y2 120.43(19)
N11 Y1 N66 Y2 -33.85(16)
N16 Y1 N66 Y2 15.87(13)
C15 Y1 N66 Y2 -9.09(15)
Si1 Y1 N66 Y2 113.12(10)
Si2 Y1 N66 Y2 142.9(2)
C65 N66 C67 C69 72.3(6)
Y2 N66 C67 C69 -171.7(3)
Y1 N66 C67 C69 -47.5(5)
C65 N66 C67 C68 -56.8(5)
Y2 N66 C67 C68 59.2(5)
Y1 N66 C67 C68 -176.6(3)
N51 Y2 O70 C71 122.1(4)
N61 Y2 O70 C71 -109.8(4)
N16 Y2 O70 C71 -7.2(4)
N66 Y2 O70 C71 -64.1(5)
C65 Y2 O70 C71 -94.2(4)
Si52 Y2 O70 C71 147.4(4)
Y1 Y2 O70 C71 -37.4(4)
Y2 O70 C71 C76 28.3(7)
Y2 O70 C71 C72 -151.1(4)
O70 C71 C72 C73 179.4(4)
C76 C71 C72 C73 0.0(7)
O70 C71 C72 C77 -0.9(7)
C76 C71 C72 C77 179.7(4)
C71 C72 C73 C74 0.5(7)
C77 C72 C73 C74 -179.2(5)
C72 C73 C74 C75 -1.4(7)
C72 C73 C74 C81 -175.9(5)
C73 C74 C75 C76 1.9(7)
C81 C74 C75 C76 176.6(5)
C74 C75 C76 C71 -1.5(7)
C74 C75 C76 C15 -178.6(4)
O70 C71 C76 C75 -179.0(4)
C72 C71 C76 C75 0.5(7)
O70 C71 C76 C15 -1.6(6)
C72 C71 C76 C15 177.8(4)
N11 C15 C76 C75 -68.9(6)
N16 C15 C76 C75 116.8(5)
N11 C15 C76 C71 113.8(5)
N16 C15 C76 C71 -60.4(6)
C71 C72 C77 C80 -62.8(6)
C73 C72 C77 C80 116.8(5)
C71 C72 C77 C78 61.1(6)
C73 C72 C77 C78 -119.2(5)
C71 C72 C77 C79 178.7(4)
C73 C72 C77 C79 -1.6(6)
C73 C74 C81 C84 -15.6(7)
C75 C74 C81 C84 170.1(5)
C73 C74 C81 C83 104.4(6)
C75 C74 C81 C83 -69.9(6)
C73 C74 C81 C82 -134.3(5)
C75 C74 C81 C82 51.4(7)

loop_
_platon_squeeze_void_nr
_platon_squeeze_void_average_x
_platon_squeeze_void_average_y
_platon_squeeze_void_average_z
_platon_squeeze_void_volume
_platon_squeeze_void_count_electrons
_platon_squeeze_void_content
1 0.000 0.000 0.000 795 153 ' '
2 0.858 0.148 0.463 9 1 ' '
3 0.500 0.500 0.500 795 153 ' '
4 0.358 0.352 0.963 9 1 ' '
5 0.642 0.648 0.037 9 2 ' '
6 0.142 0.852 0.537 9 1 ' '
